data_2106744
loop_
_publ_author_name
'Yamazoe, N.'
'Kihlborg, L.'

_publ_section_title
;
 Mo5 O14 - twinning and three-dimensional structure, determined from a
 partly tantalum-substituted crystal
;
_journal_name_full 'Acta Crystallographica B (24,1968-38,1982)'
_journal_page_first 1666
_journal_page_last 1672
_journal_volume 31
_journal_year 1975
_chemical_formula_sum 'Mo4.65 O14 Ta0.35'
_chemical_name_systematic '(Mo0.93 Ta0.07)5 O14'
_space_group_IT_number 29
_symmetry_space_group_name_Hall 'P -2a -2ab'
_symmetry_space_group_name_H-M 'P b 21 a'
_cell_angle_alpha 90
_cell_angle_beta 90
_cell_angle_gamma 90
_cell_formula_units_Z 16
_cell_length_a 45.75
_cell_length_b 22.87
_cell_length_c 4.0023
_cell_volume 4187.616
_citation_journal_id_ASTM ACBCAR
_cod_data_source_file Yamazoe_ACBCAR_1975_749.cif
_cod_data_source_block Mo4.65O14Ta0.35
_cod_original_sg_symbol_Hall 'P 2c -2ac (-x,z,y)'
_cod_database_code 2106744

loop_
_symmetry_equiv_pos_as_xyz
x,y,z
-x,y+1/2,-z
-x+1/2,y+1/2,z
x+1/2,y,-z

loop_
_atom_site_label
_atom_site_type_symbol
_atom_site_fract_x
_atom_site_fract_y
_atom_site_fract_z
_atom_site_occupancy
_atom_site_U_iso_or_equiv
Mo3 Mo+5 0.02449 0.33864 0.4025 1 0.0
O2 O-2 0.19898 0.10202 0.0118 1 0.0
O29 O-2 0.15795 0.1126 0.5093 1 0.0
O50 O-2 0.25251 0.4182 0.4896 1 0.0
O55 O-2 0.40795 0.38739 0.5118 1 0.0
Mo16 Mo+5 0.46339 0.24011 0.4161 1 0.0
Mo17 Mo+5 0.27449 0.16135 0.4123 1 0.0
O3 O-2 0.02504 0.3441 0.9844 1 0.0
Mo5 Mo+5 0.07917 0.21906 0.5852 1 0.0
O51 O-2 0.30268 0.34031 0.4852 1 0.0
O15 O-2 0.38983 0.16087 0.9954 1 0.0
O45 O-2 0.46995 0.1663 0.495 1 0.0
O49 O-2 0.11351 0.49663 0.4907 1 0.0
O26 O-2 0.05621 0.28251 0.4885 1 0.0
O17 O-2 0.27504 0.15589 0.9895 1 0.0
O37 O-2 0.19369 0.18409 0.5054 1 0.0
O11 O-2 0.40084 0.3017 0.0159 1 0.0
O28 O-2 0.11143 0.15938 0.5068 1 0.0
O4 O-2 0.04493 0.0814 0.9967 1 0.0
O6 O-2 0.12435 0.0715 0.0137 1 0.0
O18 O-2 0.29493 0.41859 0.0018 1 0.0
Mo4 Mo+5 0.04167 0.07611 0.4207 1 0.0
O27 O-2 0.08315 0.06009 0.5098 1 0.0
Mo18 Mo+5 0.29167 0.42388 0.5797 1 0.0
Mo20 Mo+5 0.37005 0.42678 0.4049 1 0.0
O54 O-2 0.36143 0.34061 0.4881 1 0.0
O32 O-2 0.2091 0.49497 0.5157 1 0.0
O1 O-2 0.15084 0.1983 0.9828 1 0.0
O56 O-2 0.44491 0.4797 0.5093 1 0.0
Mo2 Mo+5 0.20142 0.09715 0.58005 1 0.0
O38 O-2 0.23985 0.11016 0.5035 1 0.0
O53 O-2 0.33315 0.4399 0.495 1 0.0
Mo11 Mo+5 0.39976 0.29953 0.5729 0.3 0.0
Mo10 Mo+5 0.21339 0.25988 0.6012 1 0.0
O14 O-2 0.45929 0.08987 0.9938 1 0.0
Mo6 Mo+5 0.12005 0.07321 0.6007 1 0.0
Mo19 Mo+5 0.32917 0.28093 0.4151 1 0.0
O47 O-2 0.44369 0.3159 0.5089 1 0.0
O42 O-2 0.4591 0.00502 0.4987 1 0.0
O30 O-2 0.19491 0.02029 0.4942 1 0.0
Mo7 Mo+5 0.08067 0.45101 0.5873 1 0.0
Mo1 Mo+5 0.14976 0.20046 0.435 0.3 0.0
O21 O-2 0.04986 0.40026 0.4936 1 0.0
O24 O-2 0.00251 0.08179 0.5076 1 0.0
O12 O-2 0.44898 0.39797 0.0069 1 0.0
O16 O-2 0.46424 0.24869 0.9912 1 0.0
Mo13 Mo+5 0.33067 0.04898 0.594 1 0.0
O19 O-2 0.33043 0.27967 0.9953 1 0.0
O35 O-2 0.21995 0.33369 0.512 1 0.0
O13 O-2 0.32794 0.05009 0.0124 1 0.0
Mo15 Mo+5 0.39046 0.15384 0.4179 1 0.0
O31 O-2 0.24831 0.22704 0.5107 1 0.0
Mo9 Mo+5 0.14046 0.34165 0.5852 1 0.0
O43 O-2 0.42016 0.10535 0.486 1 0.0
O36 O-2 0.1703 0.27712 0.505 1 0.0
Mo12 Mo+5 0.45142 0.40248 0.4272 1 0.0
O23 O-2 0.13647 0.00336 0.5254 1 0.0
O22 O-2 0.1177 0.26458 0.4913 1 0.0
Mo8 Mo+5 0.21194 0.41664 0.417 1 0.0
O9 O-2 0.13983 0.33912 0.01 1 0.0
O44 O-2 0.35874 0.11243 0.5141 1 0.0
O7 O-2 0.07794 0.4499 0.0066 1 0.0
O52 O-2 0.30621 0.21748 0.4998 1 0.0
O48 O-2 0.48985 0.38983 0.529 1 0.0
O41 O-2 0.49831 0.27295 0.4801 1 0.0
O5 O-2 0.08043 0.22032 0.9942 1 0.0
O40 O-2 0.3677 0.23541 0.5036 1 0.0
O34 O-2 0.10874 0.38756 0.5128 1 0.0
O25 O-2 0.05268 0.15968 0.4973 1 0.0
O39 O-2 0.29986 0.09973 0.5156 1 0.0
O8 O-2 0.20929 0.41012 0.0016 1 0.0
O46 O-2 0.4203 0.22287 0.5014 1 0.0
Mo14 Mo+5 0.46194 0.08335 0.4196 1 0.0
O33 O-2 0.17016 0.39464 0.5098 1 0.0
Ta1 Ta+5 0.14976 0.20046 0.435 0.7 0.0
O20 O-2 0.37435 0.42849 0.9817 1 0.0
O10 O-2 0.21424 0.2513 0.0202 1 0.0
Ta11 Ta+5 0.39976 0.29953 0.5729 0.7 0.0
